data_4025574
loop_
_publ_author_name
'Przemys\/law Kalicki'
'Micha\/l Karchier'
'Karol Michalak'
'Jerzy Wicha'

_publ_section_title
;
 Rearrangement of 2,3-Epoxy Alcohol Dimethylthiocarbamate Derivatives.
 Synthesis of 2,3-Epithio Alcohol Derivatives under Mild Conditions
;
_journal_name_full 'Journal of Organic Chemistry'
_journal_page_first 5388
_journal_page_last 5391
_journal_paper_doi 10.1021/jo101000u
_journal_volume 75
_journal_year 2010
_chemical_absolute_configuration syn
_chemical_formula_moiety 'C24 H37 N O3 S'
_chemical_formula_sum 'C24 H37 N O3 S'
_chemical_formula_weight 419.61
_chemical_melting_point 452
_chemical_name_systematic
; 
 O-[(20S)-3\b-Hydroxy-20,21-epithiopregn-5-en-17\b-yl] dimethylcarbamate
;
_space_group_IT_number 4
_symmetry_cell_setting monoclinic
_symmetry_space_group_name_Hall 'P 2yb'
_symmetry_space_group_name_H-M 'P 1 21 1'
_atom_sites_solution_hydrogens geom
_atom_sites_solution_primary direct
_atom_sites_solution_secondary difmap
_audit_creation_method SHELXL-97
_cell_angle_alpha 90.00
_cell_angle_beta 95.075(2)
_cell_angle_gamma 90.00
_cell_formula_units_Z 2
_cell_length_a 8.3225(4)
_cell_length_b 12.0278(6)
_cell_length_c 11.0525(5)
_cell_measurement_reflns_used 8157
_cell_measurement_temperature 150(2)
_cell_measurement_theta_max 67.61
_cell_measurement_theta_min 3.67
_cell_volume 1102.03(9)
_computing_cell_refinement 'Bruker SAINT'
_computing_data_collection 'Bruker APEX2'
_computing_data_reduction 'Bruker SAINT'
_computing_molecular_graphics 'Bruker SHELXTL'
_computing_publication_material 'Bruker SHELXTL'
_computing_structure_refinement 'SHELXL-97 (Sheldrick, 2008)'
_computing_structure_solution 'SHELXS-97 (Sheldrick, 2008)'
_diffrn_ambient_temperature 150(2)
_diffrn_measured_fraction_theta_full 0.982
_diffrn_measured_fraction_theta_max 0.983
_diffrn_measurement_device_type 'Bruker APEX-II CCD'
_diffrn_measurement_method '\f and \w scans'
_diffrn_radiation_monochromator graphite
_diffrn_radiation_source 'fine-focus sealed tube'
_diffrn_radiation_type CuK\a
_diffrn_radiation_wavelength 1.54178
_diffrn_reflns_av_R_equivalents 0.0614
_diffrn_reflns_av_sigmaI/netI 0.0767
_diffrn_reflns_limit_h_max 9
_diffrn_reflns_limit_h_min -6
_diffrn_reflns_limit_k_max 14
_diffrn_reflns_limit_k_min -14
_diffrn_reflns_limit_l_max 13
_diffrn_reflns_limit_l_min -13
_diffrn_reflns_number 7928
_diffrn_reflns_theta_full 66.56
_diffrn_reflns_theta_max 66.56
_diffrn_reflns_theta_min 4.02
_exptl_absorpt_coefficient_mu 1.495
_exptl_absorpt_correction_T_max 1.0000
_exptl_absorpt_correction_T_min 0.7084
_exptl_absorpt_correction_type numerical
_exptl_absorpt_process_details SADABS
_exptl_crystal_colour colorless
_exptl_crystal_density_diffrn 1.265
_exptl_crystal_density_method 'not measured'
_exptl_crystal_description irregular
_exptl_crystal_F_000 456
_exptl_crystal_size_max 0.38
_exptl_crystal_size_mid 0.31
_exptl_crystal_size_min 0.29
_refine_diff_density_max 0.504
_refine_diff_density_min -0.601
_refine_diff_density_rms 0.135
_refine_ls_abs_structure_details 'Flack H D (1983), Acta Cryst. A39, 876-881'
_refine_ls_abs_structure_Flack 0.116(19)
_refine_ls_extinction_coef 0.017(3)
_refine_ls_extinction_expression Fc^*^=kFc[1+0.001xFc^2^\l^3^/sin(2\q)]^-1/4^
_refine_ls_extinction_method SHELXL
_refine_ls_goodness_of_fit_ref 1.059
_refine_ls_hydrogen_treatment mixed
_refine_ls_matrix_type full
_refine_ls_number_parameters 271
_refine_ls_number_reflns 3435
_refine_ls_number_restraints 1
_refine_ls_restrained_S_all 1.058
_refine_ls_R_factor_all 0.0583
_refine_ls_R_factor_gt 0.0581
_refine_ls_shift/su_max 0.001
_refine_ls_shift/su_mean 0.000
_refine_ls_structure_factor_coef Fsqd
_refine_ls_weighting_details 'calc w=1/[\s^2^(Fo^2^)+(0.1074P)^2^+0.0000P] where P=(Fo^2^+2Fc^2^)/3'
_refine_ls_weighting_scheme calc
_refine_ls_wR_factor_gt 0.1396
_refine_ls_wR_factor_ref 0.1401
_reflns_number_gt 3386
_reflns_number_total 3435
_reflns_threshold_expression >2sigma(I)
_cod_data_source_file jo101000u_si_001.cif
_cod_data_source_block mka624b_0m
_cod_depositor_comments
;
The following automatic conversions were performed:

'_symmetry_cell_setting' value 'Monoclinic' changed to 'monoclinic'
according to the built-in table from CIF Core dictionary named
'cif_core.dic' version 2.4.1 from 2010-06-29.

Automatic conversion script
Id: cif_fix_values 1646 2011-03-28 12:23:43Z adriana 
;
_cod_database_code 4025574

loop_
_symmetry_equiv_pos_as_xyz
'x, y, z'
'-x, y+1/2, -z'

loop_
_atom_site_label
_atom_site_type_symbol
_atom_site_fract_x
_atom_site_fract_y
_atom_site_fract_z
_atom_site_U_iso_or_equiv
_atom_site_adp_type
_atom_site_occupancy
_atom_site_symmetry_multiplicity
_atom_site_calc_flag
_atom_site_refinement_flags
_atom_site_disorder_assembly
_atom_site_disorder_group
S1 S -0.23127(7) 0.24602(5) 0.98626(5) 0.0215(2) Uani 1 1 d . . .
O2 O 0.5366(3) 0.20566(19) 0.36179(16) 0.0326(5) Uani 1 1 d . . .
O3 O -0.1257(2) 0.14801(17) 1.37287(16) 0.0284(5) Uani 1 1 d . . .
O1 O 0.0196(2) 0.05023(15) 1.24368(16) 0.0206(4) Uani 1 1 d . . .
N1 N -0.0407(3) -0.0287(2) 1.4159(2) 0.0256(5) Uani 1 1 d . . .
C1 C 0.0377(4) -0.1299(3) 1.3827(3) 0.0351(7) Uani 1 1 d . . .
H1A H -0.0410 -0.1782 1.3374 0.053 Uiso 1 1 calc R . .
H1B H 0.0826 -0.1682 1.4563 0.053 Uiso 1 1 calc R . .
H1C H 0.1248 -0.1119 1.3318 0.053 Uiso 1 1 calc R . .
C23 C -0.1214(4) -0.0304(3) 1.5276(3) 0.0346(7) Uani 1 1 d . . .
H23A H -0.1415 0.0461 1.5531 0.052 Uiso 1 1 calc R . .
H23B H -0.0527 -0.0683 1.5914 0.052 Uiso 1 1 calc R . .
H23C H -0.2242 -0.0700 1.5135 0.052 Uiso 1 1 calc R . .
C10 C 0.3973(3) 0.0796(3) 0.4906(2) 0.0265(6) Uani 1 1 d . . .
H10A H 0.4946 0.0327 0.5073 0.032 Uiso 1 1 calc R . .
H10B H 0.3339 0.0491 0.4181 0.032 Uiso 1 1 calc R . .
C13 C 0.5398(3) 0.2472(3) 0.5782(2) 0.0245(5) Uani 1 1 d . . .
H13A H 0.6435 0.2073 0.5947 0.029 Uiso 1 1 calc R . .
H13B H 0.5644 0.3262 0.5626 0.029 Uiso 1 1 calc R . .
C11 C 0.4476(3) 0.1977(2) 0.4652(2) 0.0245(6) Uani 1 1 d . . .
H11 H 0.3469 0.2424 0.4480 0.029 Uiso 1 1 calc R . .
C24 C 0.5221(3) 0.0477(2) 0.7643(2) 0.0246(6) Uani 1 1 d . . .
H24A H 0.6093 0.0542 0.7106 0.037 Uiso 1 1 calc R . .
H24B H 0.4841 -0.0294 0.7646 0.037 Uiso 1 1 calc R . .
H24C H 0.5623 0.0694 0.8470 0.037 Uiso 1 1 calc R . .
C22 C -0.2850(3) 0.2141(2) 1.1380(2) 0.0230(6) Uani 1 1 d . . .
H22A H -0.2520 0.2683 1.2030 0.028 Uiso 1 1 calc R . .
H22B H -0.3923 0.1803 1.1449 0.028 Uiso 1 1 calc R . .
C9 C 0.2960(3) 0.0754(2) 0.5995(2) 0.0229(5) Uani 1 1 d . . .
H9A H 0.2671 -0.0030 0.6144 0.027 Uiso 1 1 calc R . .
H9B H 0.1946 0.1169 0.5790 0.027 Uiso 1 1 calc R . .
C15 C 0.3399(3) 0.3310(2) 0.8697(3) 0.0219(6) Uani 1 1 d . . .
H15A H 0.2349 0.3694 0.8543 0.026 Uiso 1 1 calc R . .
H15B H 0.4062 0.3739 0.9323 0.026 Uiso 1 1 calc R . .
C14 C 0.4233(3) 0.3293(2) 0.7547(2) 0.0220(6) Uani 1 1 d . . .
H14 H 0.4632 0.3979 0.7271 0.026 Uiso 1 1 calc R . .
C2 C -0.0558(3) 0.0633(2) 1.3458(2) 0.0208(5) Uani 1 1 d . . .
C6 C 0.1964(3) 0.0228(2) 0.8579(2) 0.0199(5) Uani 1 1 d . . .
H6A H 0.2910 -0.0188 0.8949 0.024 Uiso 1 1 calc R . .
H6B H 0.1490 -0.0207 0.7876 0.024 Uiso 1 1 calc R . .
C12 C 0.4455(3) 0.2396(2) 0.6888(2) 0.0208(5) Uani 1 1 d . . .
C17 C 0.2837(3) 0.0460(2) 1.1277(2) 0.0202(5) Uani 1 1 d . . .
H17A H 0.2520 -0.0285 1.1526 0.030 Uiso 1 1 calc R . .
H17B H 0.3208 0.0895 1.1997 0.030 Uiso 1 1 calc R . .
H17C H 0.3712 0.0398 1.0742 0.030 Uiso 1 1 calc R . .
C20 C 0.0834(3) 0.2509(2) 1.2047(2) 0.0197(5) Uani 1 1 d . . .
H20A H 0.1284 0.2405 1.2899 0.024 Uiso 1 1 calc R . .
H20B H -0.0034 0.3073 1.2030 0.024 Uiso 1 1 calc R . .
C21 C -0.1585(3) 0.1416(2) 1.0965(2) 0.0189(5) Uani 1 1 d . . .
H21 H -0.1998 0.0656 1.0741 0.023 Uiso 1 1 calc R . .
C5 C 0.0712(3) 0.0329(2) 0.9516(2) 0.0190(5) Uani 1 1 d . . .
H5A H -0.0287 0.0672 0.9129 0.023 Uiso 1 1 calc R . .
H5B H 0.0438 -0.0420 0.9806 0.023 Uiso 1 1 calc R . .
C7 C 0.2535(3) 0.1355(2) 0.8124(2) 0.0186(5) Uani 1 1 d . . .
H7 H 0.1570 0.1717 0.7687 0.022 Uiso 1 1 calc R . .
C8 C 0.3818(3) 0.1244(2) 0.7185(2) 0.0180(5) Uani 1 1 d . . .
C19 C 0.2179(3) 0.2894(2) 1.1251(2) 0.0181(5) Uani 1 1 d . . .
H19A H 0.2085 0.3697 1.1062 0.022 Uiso 1 1 calc R . .
H19B H 0.3265 0.2740 1.1655 0.022 Uiso 1 1 calc R . .
C3 C 0.0158(3) 0.1395(2) 1.1518(2) 0.0177(5) Uani 1 1 d . . .
C16 C 0.3117(3) 0.21393(19) 0.9181(2) 0.0171(5) Uani 1 1 d . . .
H16 H 0.4150 0.1848 0.9593 0.021 Uiso 1 1 calc R . .
C18 C 0.1842(3) 0.21845(19) 1.0100(2) 0.0169(5) Uani 1 1 d . . .
H18 H 0.0842 0.2494 0.9656 0.020 Uiso 1 1 calc R . .
C4 C 0.1379(3) 0.1042(2) 1.0593(2) 0.0166(5) Uani 1 1 d . . .
H2O H 0.645(5) 0.169(4) 0.378(4) 0.047(11) Uiso 1 1 d . . .

loop_
_atom_site_aniso_label
_atom_site_aniso_U_11
_atom_site_aniso_U_22
_atom_site_aniso_U_33
_atom_site_aniso_U_23
_atom_site_aniso_U_13
_atom_site_aniso_U_12
S1 0.0198(3) 0.0244(3) 0.0196(3) 0.0058(2) -0.0028(2) 0.0014(3)
O2 0.0323(11) 0.0492(13) 0.0175(9) 0.0013(8) 0.0093(8) 0.0005(10)
O3 0.0331(11) 0.0311(10) 0.0214(9) 0.0029(8) 0.0052(8) 0.0047(9)
O1 0.0256(9) 0.0196(9) 0.0164(8) 0.0042(7) 0.0006(7) 0.0046(8)
N1 0.0286(12) 0.0250(11) 0.0230(12) 0.0088(9) 0.0002(9) 0.0001(10)
C1 0.0423(17) 0.0245(14) 0.0374(16) 0.0108(13) -0.0033(14) 0.0018(13)
C23 0.0323(15) 0.0451(17) 0.0257(14) 0.0177(13) -0.0005(12) -0.0037(14)
C10 0.0282(14) 0.0345(15) 0.0161(12) -0.0078(11) -0.0018(10) -0.0034(13)
C13 0.0240(11) 0.0284(13) 0.0210(12) 0.0008(12) 0.0018(10) -0.0047(12)
C11 0.0211(12) 0.0357(15) 0.0166(12) 0.0006(11) 0.0007(10) 0.0025(12)
C24 0.0258(13) 0.0266(14) 0.0217(13) -0.0003(10) 0.0030(10) 0.0041(12)
C22 0.0187(12) 0.0278(13) 0.0220(12) 0.0039(10) -0.0004(10) 0.0031(11)
C9 0.0257(13) 0.0259(13) 0.0165(12) -0.0041(10) -0.0015(10) -0.0039(12)
C15 0.0253(13) 0.0166(12) 0.0236(14) -0.0033(10) 0.0009(11) -0.0027(11)
C14 0.0211(12) 0.0217(12) 0.0225(14) 0.0043(10) -0.0018(10) -0.0036(11)
C2 0.0213(12) 0.0219(13) 0.0188(12) 0.0020(10) -0.0017(9) -0.0018(11)
C6 0.0284(13) 0.0152(11) 0.0158(12) -0.0037(9) 0.0011(10) -0.0028(11)
C12 0.0192(11) 0.0236(12) 0.0187(11) 0.0017(11) -0.0024(9) -0.0043(12)
C17 0.0248(13) 0.0183(12) 0.0172(12) -0.0018(9) 0.0004(10) 0.0043(10)
C20 0.0242(12) 0.0196(11) 0.0148(11) -0.0021(10) -0.0010(9) -0.0005(12)
C21 0.0215(13) 0.0200(11) 0.0149(11) 0.0024(9) -0.0004(9) -0.0033(10)
C5 0.0219(12) 0.0143(11) 0.0205(12) -0.0021(9) -0.0003(10) -0.0020(10)
C7 0.0220(13) 0.0160(12) 0.0172(12) -0.0012(10) -0.0017(10) 0.0017(10)
C8 0.0205(12) 0.0195(12) 0.0131(12) -0.0020(10) -0.0044(9) -0.0015(11)
C19 0.0193(12) 0.0167(11) 0.0179(11) -0.0045(10) -0.0006(10) -0.0015(10)
C3 0.0239(13) 0.0137(11) 0.0147(11) 0.0025(10) -0.0021(10) -0.0003(11)
C16 0.0193(11) 0.0150(11) 0.0163(12) -0.0023(9) -0.0023(9) -0.0016(10)
C18 0.0177(11) 0.0161(13) 0.0159(12) -0.0016(9) -0.0036(9) -0.0012(10)
C4 0.0201(12) 0.0165(11) 0.0125(11) -0.0003(9) -0.0025(10) -0.0022(10)

loop_
_atom_type_symbol
_atom_type_description
_atom_type_scat_dispersion_real
_atom_type_scat_dispersion_imag
_atom_type_scat_source
C C 0.0181 0.0091 'International Tables Vol C Tables 4.2.6.8 and 6.1.1.4'
H H 0.0000 0.0000 'International Tables Vol C Tables 4.2.6.8 and 6.1.1.4'
N N 0.0311 0.0180 'International Tables Vol C Tables 4.2.6.8 and 6.1.1.4'
O O 0.0492 0.0322 'International Tables Vol C Tables 4.2.6.8 and 6.1.1.4'
S S 0.3331 0.5567 'International Tables Vol C Tables 4.2.6.8 and 6.1.1.4'

loop_
_geom_angle_atom_site_label_1
_geom_angle_atom_site_label_2
_geom_angle_atom_site_label_3
_geom_angle
_geom_angle_site_symmetry_1
_geom_angle_site_symmetry_3
_geom_angle_publ_flag
C22 S1 C21 47.83(11) . . ?
C11 O2 H2O 110(2) . . ?
C2 O1 C3 120.51(19) . . ?
C2 N1 C1 124.5(2) . . ?
C2 N1 C23 118.1(2) . . ?
C1 N1 C23 117.1(2) . . ?
N1 C1 H1A 109.5 . . ?
N1 C1 H1B 109.5 . . ?
H1A C1 H1B 109.5 . . ?
N1 C1 H1C 109.5 . . ?
H1A C1 H1C 109.5 . . ?
H1B C1 H1C 109.5 . . ?
N1 C23 H23A 109.5 . . ?
N1 C23 H23B 109.5 . . ?
H23A C23 H23B 109.5 . . ?
N1 C23 H23C 109.5 . . ?
H23A C23 H23C 109.5 . . ?
H23B C23 H23C 109.5 . . ?
C11 C10 C9 110.9(2) . . ?
C11 C10 H10A 109.5 . . ?
C9 C10 H10A 109.5 . . ?
C11 C10 H10B 109.5 . . ?
C9 C10 H10B 109.5 . . ?
H10A C10 H10B 108.0 . . ?
C12 C13 C11 112.2(2) . . ?
C12 C13 H13A 109.2 . . ?
C11 C13 H13A 109.2 . . ?
C12 C13 H13B 109.2 . . ?
C11 C13 H13B 109.2 . . ?
H13A C13 H13B 107.9 . . ?
O2 C11 C10 112.6(2) . . ?
O2 C11 C13 111.9(2) . . ?
C10 C11 C13 110.0(2) . . ?
O2 C11 H11 107.4 . . ?
C10 C11 H11 107.4 . . ?
C13 C11 H11 107.4 . . ?
C8 C24 H24A 109.5 . . ?
C8 C24 H24B 109.5 . . ?
H24A C24 H24B 109.5 . . ?
C8 C24 H24C 109.5 . . ?
H24A C24 H24C 109.5 . . ?
H24B C24 H24C 109.5 . . ?
C21 C22 S1 66.13(14) . . ?
C21 C22 H22A 117.1 . . ?
S1 C22 H22A 117.1 . . ?
C21 C22 H22B 117.1 . . ?
S1 C22 H22B 117.1 . . ?
H22A C22 H22B 114.1 . . ?
C10 C9 C8 114.1(2) . . ?
C10 C9 H9A 108.7 . . ?
C8 C9 H9A 108.7 . . ?
C10 C9 H9B 108.7 . . ?
C8 C9 H9B 108.7 . . ?
H9A C9 H9B 107.6 . . ?
C14 C15 C16 112.3(2) . . ?
C14 C15 H15A 109.1 . . ?
C16 C15 H15A 109.1 . . ?
C14 C15 H15B 109.1 . . ?
C16 C15 H15B 109.1 . . ?
H15A C15 H15B 107.9 . . ?
C12 C14 C15 125.1(2) . . ?
C12 C14 H14 117.4 . . ?
C15 C14 H14 117.4 . . ?
O3 C2 O1 124.7(2) . . ?
O3 C2 N1 124.3(2) . . ?
O1 C2 N1 111.0(2) . . ?
C7 C6 C5 113.5(2) . . ?
C7 C6 H6A 108.9 . . ?
C5 C6 H6A 108.9 . . ?
C7 C6 H6B 108.9 . . ?
C5 C6 H6B 108.9 . . ?
H6A C6 H6B 107.7 . . ?
C14 C12 C13 120.2(2) . . ?
C14 C12 C8 123.5(2) . . ?
C13 C12 C8 116.2(2) . . ?
C4 C17 H17A 109.5 . . ?
C4 C17 H17B 109.5 . . ?
H17A C17 H17B 109.5 . . ?
C4 C17 H17C 109.5 . . ?
H17A C17 H17C 109.5 . . ?
H17B C17 H17C 109.5 . . ?
C3 C20 C19 107.46(19) . . ?
C3 C20 H20A 110.2 . . ?
C19 C20 H20A 110.2 . . ?
C3 C20 H20B 110.2 . . ?
C19 C20 H20B 110.2 . . ?
H20A C20 H20B 108.5 . . ?
C22 C21 C3 124.5(2) . . ?
C22 C21 S1 66.04(14) . . ?
C3 C21 S1 121.97(17) . . ?
C22 C21 H21 112.3 . . ?
C3 C21 H21 112.3 . . ?
S1 C21 H21 112.3 . . ?
C4 C5 C6 110.3(2) . . ?
C4 C5 H5A 109.6 . . ?
C6 C5 H5A 109.6 . . ?
C4 C5 H5B 109.6 . . ?
C6 C5 H5B 109.6 . . ?
H5A C5 H5B 108.1 . . ?
C6 C7 C16 112.12(19) . . ?
C6 C7 C8 113.1(2) . . ?
C16 C7 C8 111.6(2) . . ?
C6 C7 H7 106.5 . . ?
C16 C7 H7 106.5 . . ?
C8 C7 H7 106.5 . . ?
C12 C8 C24 110.3(2) . . ?
C12 C8 C9 107.7(2) . . ?
C24 C8 C9 109.2(2) . . ?
C12 C8 C7 109.64(19) . . ?
C24 C8 C7 112.1(2) . . ?
C9 C8 C7 107.8(2) . . ?
C18 C19 C20 102.4(2) . . ?
C18 C19 H19A 111.3 . . ?
C20 C19 H19A 111.3 . . ?
C18 C19 H19B 111.3 . . ?
C20 C19 H19B 111.3 . . ?
H19A C19 H19B 109.2 . . ?
O1 C3 C21 104.44(19) . . ?
O1 C3 C20 112.61(18) . . ?
C21 C3 C20 116.1(2) . . ?
O1 C3 C4 106.03(19) . . ?
C21 C3 C4 113.15(19) . . ?
C20 C3 C4 104.30(19) . . ?
C15 C16 C18 109.59(19) . . ?
C15 C16 C7 110.2(2) . . ?
C18 C16 C7 109.49(19) . . ?
C15 C16 H16 109.2 . . ?
C18 C16 H16 109.2 . . ?
C7 C16 H16 109.2 . . ?
C16 C18 C19 118.81(19) . . ?
C16 C18 C4 114.36(18) . . ?
C19 C18 C4 103.63(19) . . ?
C16 C18 H18 106.4 . . ?
C19 C18 H18 106.4 . . ?
C4 C18 H18 106.4 . . ?
C5 C4 C17 110.1(2) . . ?
C5 C4 C18 108.01(19) . . ?
C17 C4 C18 111.6(2) . . ?
C5 C4 C3 116.7(2) . . ?
C17 C4 C3 109.44(19) . . ?
C18 C4 C3 100.73(18) . . ?

loop_
_geom_bond_atom_site_label_1
_geom_bond_atom_site_label_2
_geom_bond_distance
_geom_bond_site_symmetry_2
_geom_bond_publ_flag
S1 C22 1.815(3) . ?
S1 C21 1.816(3) . ?
O2 C11 1.419(3) . ?
O2 H2O 1.01(5) . ?
O3 C2 1.223(3) . ?
O1 C2 1.348(3) . ?
O1 C3 1.477(3) . ?
N1 C2 1.350(4) . ?
N1 C1 1.444(4) . ?
N1 C23 1.457(3) . ?
C1 H1A 0.9800 . ?
C1 H1B 0.9800 . ?
C1 H1C 0.9800 . ?
C23 H23A 0.9800 . ?
C23 H23B 0.9800 . ?
C23 H23C 0.9800 . ?
C10 C11 1.515(4) . ?
C10 C9 1.530(4) . ?
C10 H10A 0.9900 . ?
C10 H10B 0.9900 . ?
C13 C12 1.513(3) . ?
C13 C11 1.527(4) . ?
C13 H13A 0.9900 . ?
C13 H13B 0.9900 . ?
C11 H11 1.0000 . ?
C24 C8 1.539(4) . ?
C24 H24A 0.9800 . ?
C24 H24B 0.9800 . ?
C24 H24C 0.9800 . ?
C22 C21 1.472(4) . ?
C22 H22A 0.9900 . ?
C22 H22B 0.9900 . ?
C9 C8 1.556(4) . ?
C9 H9A 0.9900 . ?
C9 H9B 0.9900 . ?
C15 C14 1.501(3) . ?
C15 C16 1.532(3) . ?
C15 H15A 0.9900 . ?
C15 H15B 0.9900 . ?
C14 C12 1.323(4) . ?
C14 H14 0.9500 . ?
C6 C7 1.536(3) . ?
C6 C5 1.538(3) . ?
C6 H6A 0.9900 . ?
C6 H6B 0.9900 . ?
C12 C8 1.529(4) . ?
C17 C4 1.540(4) . ?
C17 H17A 0.9800 . ?
C17 H17B 0.9800 . ?
C17 H17C 0.9800 . ?
C20 C3 1.547(4) . ?
C20 C19 1.554(3) . ?
C20 H20A 0.9900 . ?
C20 H20B 0.9900 . ?
C21 C3 1.523(4) . ?
C21 H21 1.0000 . ?
C5 C4 1.531(3) . ?
C5 H5A 0.9900 . ?
C5 H5B 0.9900 . ?
C7 C16 1.545(3) . ?
C7 C8 1.560(3) . ?
C7 H7 1.0000 . ?
C19 C18 1.536(3) . ?
C19 H19A 0.9900 . ?
C19 H19B 0.9900 . ?
C3 C4 1.562(3) . ?
C16 C18 1.533(3) . ?
C16 H16 1.0000 . ?
C18 C4 1.540(3) . ?
C18 H18 1.0000 . ?

loop_
_cod_related_entry_id
_cod_related_entry_database
_cod_related_entry_code
1 ChemSpider 30659246
